data_4125762
loop_
_publ_author_name
'Wang, Qi-Qiang'
'Luo, Na'
'Wang, Xu-Dong'
'Ao, Yu-Fei'
'Chen, Yi-Fan'
'Liu, Jun-Min'
'Su, Cheng-Yong'
'Wang, De-Xian'
'Wang, Mei-Xiang'

_publ_section_title
;
 Molecular Barrel by a Hooping Strategy: Synthesis, Structure, and
 Selective CO2 Adsorption Facilitated by Lone Pair-\p Interactions.
;
_journal_issue 2
_journal_name_full 'Journal of the American Chemical Society'
_journal_page_first 635
_journal_page_last 638
_journal_paper_doi 10.1021/jacs.6b12386
_journal_volume 139
_journal_year 2017
_chemical_formula_moiety 'C87 H90 N12 O12, 3(C H Cl3)'
_chemical_formula_sum 'C90 H93 Cl9 N12 O12'
_chemical_formula_weight 1853.81
_space_group_crystal_system triclinic
_space_group_IT_number 2
_space_group_name_Hall '-P 1'
_space_group_name_H-M_alt 'P -1'
_symmetry_space_group_name_Hall '-P 1'
_symmetry_space_group_name_H-M 'P -1'
_atom_sites_solution_hydrogens geom
_atom_sites_solution_primary dual
_audit_creation_date 2016-10-27
_audit_creation_method
;
Olex2 1.2
(compiled 2016.09.09 svn.r3337 for OlexSys, GUI svn.r5227)
;
_cell_angle_alpha 90.351(9)
_cell_angle_beta 101.081(6)
_cell_angle_gamma 114.785(5)
_cell_formula_units_Z 2
_cell_length_a 15.087(5)
_cell_length_b 17.675(5)
_cell_length_c 18.954(5)
_cell_measurement_reflns_used 11607
_cell_measurement_temperature 173.1500
_cell_measurement_theta_max 27.4817
_cell_measurement_theta_min 1.5099
_cell_volume 4482(2)
_computing_cell_refinement 'CrystalClear (Rigaku Inc., 2007)'
_computing_data_collection 'CrystalClear (Rigaku Inc., 2007)'
_computing_data_reduction 'CrystalClear (Rigaku Inc., 2007)'
_computing_molecular_graphics 'Olex2 (Dolomanov et al., 2009)'
_computing_publication_material 'CIFTAB (Sheldrick, 2013)'
_computing_structure_refinement 'SHELXL (Sheldrick, 2014)'
_computing_structure_solution
;
'SHELXT (Sheldrick, 2014)'
;
_diffrn_ambient_temperature 173.1500
_diffrn_detector_area_resol_mean 28.5714
_diffrn_measured_fraction_theta_full 0.998
_diffrn_measured_fraction_theta_max 0.998
_diffrn_measurement_details
;
scan:
    Number of images: 360
               Slice: -110.0000 - 70.0000
         Image width: 0.5000
            Exp time: 15.0000
       Rotation axis: Omega
               Omega: 0.0000
                 Chi: 45.0000
                 Phi: 0.0000
                 XTD: 44.9522
              2theta: -19.7816
scan:
    Number of images: 342
               Slice: -110.0000 - 61.0000
         Image width: 0.5000
            Exp time: 15.0000
       Rotation axis: Omega
               Omega: 0.0000
                 Chi: 45.0000
                 Phi: 180.0000
                 XTD: 44.9522
              2theta: -19.7816
scan:
    Number of images: 296
               Slice: -86.0000 - 62.0000
         Image width: 0.5000
            Exp time: 15.0000
       Rotation axis: Omega
               Omega: 0.0000
                 Chi: 45.0000
                 Phi: 270.0000
                 XTD: 44.9522
              2theta: -19.7816
scan:
    Number of images: 240
               Slice: -110.0000 - 10.0000
         Image width: 0.5000
            Exp time: 15.0000
       Rotation axis: Omega
               Omega: 0.0000
                 Chi: 45.0000
                 Phi: 90.0000
                 XTD: 44.9522
              2theta: -19.7816
;
_diffrn_measurement_device
;
Saturn724+ (2x2 bin mode)
;
_diffrn_measurement_device_details
;
AFC10: Fixed Chi 2 circle
;
_diffrn_measurement_device_type 'MM007-HF CCD(Saturn 724+)'
_diffrn_measurement_method '\w scans at fixed \c = 45\%'
_diffrn_orient_matrix_type d*Trek
_diffrn_orient_matrix_UB_11 -0.0729
_diffrn_orient_matrix_UB_12 0.0088
_diffrn_orient_matrix_UB_13 0.0138
_diffrn_orient_matrix_UB_21 -0.0180
_diffrn_orient_matrix_UB_22 0.0586
_diffrn_orient_matrix_UB_23 0.0128
_diffrn_orient_matrix_UB_31 -0.0199
_diffrn_orient_matrix_UB_32 0.0102
_diffrn_orient_matrix_UB_33 -0.0491
_diffrn_radiation_detector CCD
_diffrn_radiation_monochromator Confocal
_diffrn_radiation_type MoK\a
_diffrn_radiation_wavelength 0.71073
_diffrn_reflns_av_R_equivalents 0.0644
_diffrn_reflns_av_unetI/netI 0.0635
_diffrn_reflns_Laue_measured_fraction_full 0.998
_diffrn_reflns_Laue_measured_fraction_max 0.998
_diffrn_reflns_limit_h_max 18
_diffrn_reflns_limit_h_min -18
_diffrn_reflns_limit_k_max 21
_diffrn_reflns_limit_k_min -21
_diffrn_reflns_limit_l_max 22
_diffrn_reflns_limit_l_min -22
_diffrn_reflns_number 52214
_diffrn_reflns_point_group_measured_fraction_full 0.998
_diffrn_reflns_point_group_measured_fraction_max 0.998
_diffrn_reflns_theta_full 25.197
_diffrn_reflns_theta_max 25.197
_diffrn_reflns_theta_min 1.522
_diffrn_source 'Rotating Anode'
_diffrn_source_current 24.0000
_diffrn_source_power 1.2000
_diffrn_source_voltage 50.0000
_exptl_absorpt_coefficient_mu 0.349
_exptl_absorpt_correction_T_max 1.00000
_exptl_absorpt_correction_T_min 0.88596
_exptl_absorpt_correction_type multi-scan
_exptl_absorpt_process_details 'CrystalClear (Rigaku Inc., 2007)'
_exptl_crystal_colour Colorless
_exptl_crystal_density_diffrn 1.374
_exptl_crystal_description block
_exptl_crystal_F_000 1932
_exptl_crystal_size_max 0.132
_exptl_crystal_size_mid 0.067
_exptl_crystal_size_min 0.056
_refine_diff_density_max 0.884
_refine_diff_density_min -0.687
_refine_diff_density_rms 0.069
_refine_ls_extinction_method none
_refine_ls_goodness_of_fit_ref 1.198
_refine_ls_hydrogen_treatment constr
_refine_ls_matrix_type full
_refine_ls_number_parameters 1164
_refine_ls_number_reflns 16106
_refine_ls_number_restraints 201
_refine_ls_restrained_S_all 1.202
_refine_ls_R_factor_all 0.1331
_refine_ls_R_factor_gt 0.1113
_refine_ls_shift/su_max 0.001
_refine_ls_shift/su_mean 0.000
_refine_ls_structure_factor_coef Fsqd
_refine_ls_weighting_details 'w=1/[\s^2^(Fo^2^)+(0.0676P)^2^+11.0629P] where P=(Fo^2^+2Fc^2^)/3'
_refine_ls_weighting_scheme calc
_refine_ls_wR_factor_gt 0.2245
_refine_ls_wR_factor_ref 0.2374
_reflns_Friedel_coverage 0.000
_reflns_number_gt 13226
_reflns_number_total 16106
_reflns_threshold_expression 'I > 2\s(I)'
_cod_data_source_file ja6b12386_si_002.cif
_cod_data_source_block mx5243d
_cod_database_code 4125762
_shelx_space_group_comment
;
The symmetry employed for this shelxl refinement is uniquely defined
by the following loop, which should always be used as a source of
symmetry information in preference to the above space-group names.
They are only intended as comments.
;
_diffrn_number_total 20465
_olex2_refinement_description
;
1. Fixed Uiso
 At 1.2 times of:
  All C(H) groups, All C(H,H) groups, All C(H,H,H,H) groups
2. Restrained distances
 C75-C74
 1.54 with sigma of 0.01
 C78-C77 = C77-C76
 1.54 with sigma of 0.01
 C78-C77A = C77A-C76A
 1.54 with sigma of 0.01
 C53-C52A = C52A-C51A
 1.54 with sigma of 0.01
 C54-C52A
 2.5 with sigma of 0.02
3. Rigid bond restraints
 C53, C54
 with sigma for 1-2 distances of 0.01 and sigma for 1-3 distances of 0.01
4. Uiso/Uaniso restraints and constraints
C74 \\sim C74A \\sim C75 \\sim C75A \\sim C76 \\sim C76A \\sim C77 \\sim C77A
\\sim C78: within 1.7A with sigma of 0.02 and sigma for terminal atoms of 0.04
C51 \\sim C51A \\sim C52 \\sim C52A: within 1.7A with sigma of 0.02 and sigma
for terminal atoms of 0.04
Uanis(C75) \\sim Ueq, Uanis(C78) \\sim Ueq, Uanis(C76) \\sim Ueq, Uanis(C77A)
\\sim Ueq, Uanis(C76A) \\sim Ueq, Uanis(C75A) \\sim Ueq, Uanis(C74) \\sim Ueq,
Uanis(C74A) \\sim Ueq, Uanis(C77) \\sim Ueq: with sigma of 0.01 and sigma for
terminal atoms of 0.02
Uanis(C51) \\sim Ueq, Uanis(C52) \\sim Ueq, Uanis(C51A) \\sim Ueq, Uanis(C52A)
\\sim Ueq: with sigma of 0.01 and sigma for terminal atoms of 0.02
5. Others
 Sof(H73C)=Sof(H73D)=Sof(C74A)=Sof(H74C)=Sof(H74D)=Sof(C75A)=Sof(H75C)=
 Sof(H75D)=Sof(C76A)=Sof(H76C)=Sof(H76D)=Sof(C77A)=Sof(H77C)=Sof(H77D)=
 Sof(H78C)=Sof(H78D)=1-FVAR(1)
 Sof(H73A)=Sof(H73B)=Sof(C74)=Sof(H74A)=Sof(H74B)=Sof(C75)=Sof(H75A)=Sof(H75B)=
 Sof(C76)=Sof(H76A)=Sof(H76B)=Sof(C77)=Sof(H77A)=Sof(H77B)=Sof(H78A)=Sof(H78B)=
 FVAR(1)
 Sof(C51A)=Sof(H51C)=Sof(H51D)=Sof(C52A)=Sof(H52C)=Sof(H52D)=Sof(H53C)=
 Sof(H53D)=1-FVAR(2)
 Sof(C51)=Sof(H51A)=Sof(H51B)=Sof(C52)=Sof(H52A)=Sof(H52B)=Sof(H53A)=Sof(H53B)=
 FVAR(2)
6.a Ternary CH refined with riding coordinates:
 C88(H88), C89(H89), C90(H90)
6.b Secondary CH2 refined with riding coordinates:
 C22(H22A,H22B), C29(H29A,H29B), C30(H30A,H30B), C31(H31A,H31B), C32(H32A,
 H32B), C33(H33A,H33B), C34(H34A,H34B), C35(H35A,H35B), C36(H36A,H36B),
 C43(H43A,H43B), C44(H44A,H44B), C51(H51A,H51B), C51A(H51C,H51D), C52(H52A,
 H52B), C52A(H52C,H52D), C53(H53A,H53B), C53(H53C,H53D), C54(H54A,H54B),
 C55(H55A,H55B), C56(H56A,H56B), C57(H57A,H57B), C58(H58A,H58B), C65(H65A,H65B),
  C66(H66A,H66B), C73(H73A,H73B), C73(H73C,H73D), C74(H74A,H74B), C74A(H74C,
 H74D), C75(H75A,H75B), C75A(H75C,H75D), C76(H76A,H76B), C76A(H76C,H76D),
 C77(H77A,H77B), C77A(H77C,H77D), C78(H78A,H78B), C78(H78C,H78D), C79(H79A,
 H79B), C80(H80A,H80B), C87(H87A,H87B)
6.c Aromatic/amide H refined with riding coordinates:
 C2(H2), C4(H4), C6(H6), C7(H7), C9(H9), C11(H11), C24(H24), C25(H25),
 C27(H27), C28(H28), C38(H38), C39(H39), C41(H41), C42(H42), C46(H46), C47(H47),
  C49(H49), C50(H50), C60(H60), C61(H61), C63(H63), C64(H64), C68(H68),
 C69(H69), C71(H71), C72(H72), C82(H82), C83(H83), C85(H85), C86(H86)
;
_shelx_shelxl_version_number 2014/7
_olex2_submission_special_instructions 'No special instructions were received'

loop_
_space_group_symop_operation_xyz
'x, y, z'
'-x, -y, -z'

loop_
_atom_site_label
_atom_site_type_symbol
_atom_site_fract_x
_atom_site_fract_y
_atom_site_fract_z
_atom_site_U_iso_or_equiv
_atom_site_adp_type
_atom_site_occupancy
_atom_site_site_symmetry_order
_atom_site_calc_flag
_atom_site_refinement_flags_posn
_atom_site_refinement_flags_adp
_atom_site_refinement_flags_occupancy
_atom_site_disorder_assembly
_atom_site_disorder_group
O1 O 0.1468(2) 0.49485(19) 0.35546(16) 0.0282(7) Uani 1 1 d . . . . .
O2 O 0.4468(2) 0.5847(2) 0.54082(17) 0.0303(8) Uani 1 1 d . . . . .
O3 O 0.2204(2) 0.70964(19) 0.54195(17) 0.0293(7) Uani 1 1 d . . . . .
O4 O 0.6158(2) 0.7973(2) 0.41220(18) 0.0310(8) Uani 1 1 d . . . . .
O5 O 0.3591(3) 0.8940(2) 0.38235(18) 0.0326(8) Uani 1 1 d . . . . .
O6 O 0.3341(2) 0.67834(19) 0.21417(17) 0.0304(8) Uani 1 1 d . . . . .
O7 O 0.3036(3) 0.2339(2) 0.0591(2) 0.0432(9) Uani 1 1 d . . . . .
O8 O 0.9212(3) 0.5110(2) 0.39827(19) 0.0420(9) Uani 1 1 d . . . . .
O9 O 0.9455(4) 0.9251(3) 0.8869(3) 0.0755(15) Uani 1 1 d . . . . .
O10 O 0.4349(4) 0.9819(3) 0.8481(3) 0.0754(14) Uani 1 1 d . . . . .
O11 O -0.1536(4) 0.8915(3) 0.2490(3) 0.0719(14) Uani 1 1 d . . . . .
O12 O -0.3457(3) 0.4756(2) 0.0733(2) 0.0494(10) Uani 1 1 d . . . . .
N1 N 0.1039(3) 0.4657(2) 0.2356(2) 0.0283(9) Uani 1 1 d . . . . .
N2 N 0.2094(3) 0.5567(2) 0.1625(2) 0.0318(9) Uani 1 1 d . . . . .
N3 N 0.2438(3) 0.5919(2) 0.2893(2) 0.0268(9) Uani 1 1 d . . . . .
N4 N 0.5244(3) 0.6910(2) 0.4737(2) 0.0280(9) Uani 1 1 d . . . . .
N5 N 0.7021(3) 0.7525(2) 0.4977(2) 0.0290(9) Uani 1 1 d . . . . .
N6 N 0.6140(3) 0.6463(2) 0.5694(2) 0.0266(9) Uani 1 1 d . . . . .
N7 N 0.2903(3) 0.7966(2) 0.4591(2) 0.0284(9) Uani 1 1 d . . . . .
N8 N 0.2071(3) 0.8308(2) 0.5400(2) 0.0293(9) Uani 1 1 d . . . . .
N9 N 0.2748(3) 0.9253(2) 0.4535(2) 0.0321(9) Uani 1 1 d . . . . .
N10 N 0.0683(3) 0.4369(3) 0.1118(2) 0.0331(10) Uani 1 1 d . . . . .
N11 N 0.7872(3) 0.7096(2) 0.5904(2) 0.0289(9) Uani 1 1 d . . . . .
N12 N 0.1865(3) 0.9527(3) 0.5307(2) 0.0359(10) Uani 1 1 d . . . . .
C1 C 0.2119(3) 0.5469(3) 0.4178(2) 0.0251(10) Uani 1 1 d . . . . .
C2 C 0.2982(3) 0.5390(3) 0.4474(2) 0.0265(10) Uani 1 1 d . . . . .
H2 H 0.3153 0.5005 0.4268 0.032 Uiso 1 1 calc R . . . .
C3 C 0.3577(3) 0.5905(3) 0.5086(2) 0.0256(10) Uani 1 1 d . . . . .
C4 C 0.3336(3) 0.6473(3) 0.5413(2) 0.0254(10) Uani 1 1 d . . . . .
H4 H 0.3747 0.6808 0.5833 0.030 Uiso 1 1 calc R . . . .
C5 C 0.2467(3) 0.6524(3) 0.5095(2) 0.0253(10) Uani 1 1 d . . . . .
C6 C 0.1842(3) 0.6028(3) 0.4479(2) 0.0260(10) Uani 1 1 d . . . . .
H6 H 0.1254 0.6068 0.4272 0.031 Uiso 1 1 calc R . . . .
C7 C 0.4751(3) 0.7367(3) 0.3133(2) 0.0269(10) Uani 1 1 d . . . . .
H7 H 0.5015 0.7023 0.2975 0.032 Uiso 1 1 calc R . . . .
C8 C 0.5234(3) 0.7922(3) 0.3749(2) 0.0263(10) Uani 1 1 d . . . . .
C9 C 0.4867(3) 0.8446(3) 0.3994(3) 0.0276(10) Uani 1 1 d . . . . .
H9 H 0.5209 0.8815 0.4408 0.033 Uiso 1 1 calc R . . . .
C10 C 0.3980(4) 0.8400(3) 0.3602(3) 0.0291(11) Uani 1 1 d . . . . .
C11 C 0.3460(4) 0.7865(3) 0.2982(3) 0.0291(11) Uani 1 1 d . . . . .
H11 H 0.2865 0.7851 0.2719 0.035 Uiso 1 1 calc R . . . .
C12 C 0.3859(3) 0.7347(3) 0.2766(2) 0.0282(11) Uani 1 1 d . . . . .
C13 C 0.2408(3) 0.7830(3) 0.5124(2) 0.0276(10) Uani 1 1 d . . . . .
C14 C 0.2237(4) 0.9018(3) 0.5074(3) 0.0308(11) Uani 1 1 d . . . . .
C15 C 0.3053(3) 0.8703(3) 0.4347(3) 0.0284(11) Uani 1 1 d . . . . .
C16 C 0.1665(4) 0.5193(3) 0.2905(3) 0.0277(10) Uani 1 1 d . . . . .
C17 C 0.1288(4) 0.4871(3) 0.1717(3) 0.0302(11) Uani 1 1 d . . . . .
C18 C 0.2580(4) 0.6055(3) 0.2227(3) 0.0286(11) Uani 1 1 d . . . . .
C19 C 0.6135(4) 0.7440(3) 0.4638(3) 0.0279(10) Uani 1 1 d . . . . .
C20 C 0.5323(3) 0.6437(3) 0.5264(3) 0.0282(10) Uani 1 1 d . . . . .
C21 C 0.6996(3) 0.7025(3) 0.5518(3) 0.0287(11) Uani 1 1 d . . . . .
C22 C 0.1021(4) 0.4436(3) 0.0425(3) 0.0364(12) Uani 1 1 d . . . . .
H22A H 0.1450 0.5016 0.0382 0.044 Uiso 1 1 calc R . . . .
H22B H 0.0447 0.4247 0.0024 0.044 Uiso 1 1 calc R . . . .
C23 C 0.1584(4) 0.3909(3) 0.0398(2) 0.0330(11) Uani 1 1 d . . . . .
C24 C 0.1117(4) 0.3079(3) 0.0087(3) 0.0382(12) Uani 1 1 d . . . . .
H24 H 0.0455 0.2862 -0.0165 0.046 Uiso 1 1 calc R . . . .
C25 C 0.1617(4) 0.2581(3) 0.0149(3) 0.0410(13) Uani 1 1 d . . . . .
H25 H 0.1290 0.2032 -0.0064 0.049 Uiso 1 1 calc R . . . .
C26 C 0.2598(4) 0.2883(3) 0.0522(3) 0.0381(12) Uani 1 1 d . . . . .
C27 C 0.3085(4) 0.3710(3) 0.0799(3) 0.0436(13) Uani 1 1 d . . . . .
H27 H 0.3756 0.3931 0.1028 0.052 Uiso 1 1 calc R . . . .
C28 C 0.2586(4) 0.4216(3) 0.0738(3) 0.0393(13) Uani 1 1 d . . . . .
H28 H 0.2928 0.4773 0.0930 0.047 Uiso 1 1 calc R . . . .
C29 C 0.3981(4) 0.2612(4) 0.1092(3) 0.0513(15) Uani 1 1 d . . . . .
H29A H 0.3945 0.2841 0.1547 0.062 Uiso 1 1 calc R . . . .
H29B H 0.4498 0.3047 0.0900 0.062 Uiso 1 1 calc R . . . .
C30 C 0.4229(5) 0.1863(4) 0.1211(4) 0.0578(17) Uani 1 1 d . . . . .
H30A H 0.3629 0.1376 0.1252 0.069 Uiso 1 1 calc R . . . .
H30B H 0.4454 0.1743 0.0796 0.069 Uiso 1 1 calc R . . . .
C31 C 0.5037(5) 0.2022(5) 0.1891(4) 0.0632(18) Uani 1 1 d . . . . .
H31A H 0.4845 0.2214 0.2292 0.076 Uiso 1 1 calc R . . . .
H31B H 0.5066 0.1496 0.1999 0.076 Uiso 1 1 calc R . . . .
C32 C 0.6037(5) 0.2634(4) 0.1844(3) 0.0606(17) Uani 1 1 d . . . . .
H32A H 0.5992 0.3133 0.1667 0.073 Uiso 1 1 calc R . . . .
H32B H 0.6271 0.2405 0.1492 0.073 Uiso 1 1 calc R . . . .
C33 C 0.6817(4) 0.2887(4) 0.2566(3) 0.0584(17) Uani 1 1 d . . . . .
H33A H 0.6650 0.3203 0.2896 0.070 Uiso 1 1 calc R . . . .
H33B H 0.6798 0.2387 0.2784 0.070 Uiso 1 1 calc R . . . .
C34 C 0.7854(4) 0.3408(4) 0.2452(3) 0.0424(13) Uani 1 1 d . . . . .
H34A H 0.7814 0.3788 0.2093 0.051 Uiso 1 1 calc R . . . .
H34B H 0.8093 0.3039 0.2256 0.051 Uiso 1 1 calc R . . . .
C35 C 0.8617(4) 0.3918(3) 0.3122(3) 0.0400(13) Uani 1 1 d . . . . .
H35A H 0.8559 0.3567 0.3518 0.048 Uiso 1 1 calc R . . . .
H35B H 0.9283 0.4097 0.3031 0.048 Uiso 1 1 calc R . . . .
C36 C 0.8476(4) 0.4681(4) 0.3338(3) 0.0418(13) Uani 1 1 d . . . . .
H36A H 0.8557 0.5049 0.2954 0.050 Uiso 1 1 calc R . . . .
H36B H 0.7810 0.4512 0.3427 0.050 Uiso 1 1 calc R . . . .
C37 C 0.9123(4) 0.5746(3) 0.4340(3) 0.0364(12) Uani 1 1 d . . . . .
C38 C 0.9692(4) 0.6009(3) 0.5033(3) 0.0346(12) Uani 1 1 d . . . . .
H38 H 1.0119 0.5770 0.5226 0.041 Uiso 1 1 calc R . . . .
C39 C 0.9626(4) 0.6625(3) 0.5440(3) 0.0346(12) Uani 1 1 d . . . . .
H39 H 1.0017 0.6802 0.5905 0.042 Uiso 1 1 calc R . . . .
C40 C 0.8987(3) 0.6991(3) 0.5170(3) 0.0296(11) Uani 1 1 d . . . . .
C41 C 0.8453(4) 0.6738(4) 0.4465(3) 0.0404(13) Uani 1 1 d . . . . .
H41 H 0.8046 0.6991 0.4265 0.048 Uiso 1 1 calc R . . . .
C42 C 0.8506(4) 0.6121(4) 0.4047(3) 0.0409(13) Uani 1 1 d . . . . .
H42 H 0.8134 0.5959 0.3576 0.049 Uiso 1 1 calc R . . . .
C43 C 0.8805(4) 0.7561(3) 0.5648(3) 0.0345(12) Uani 1 1 d . . . . .
H43A H 0.9362 0.7802 0.6060 0.041 Uiso 1 1 calc R . . . .
H43B H 0.8754 0.8015 0.5385 0.041 Uiso 1 1 calc R . . . .
C44 C 0.7975(4) 0.6693(3) 0.6571(3) 0.0323(11) Uani 1 1 d . . . . .
H44A H 0.8445 0.6451 0.6566 0.039 Uiso 1 1 calc R . . . .
H44B H 0.7334 0.6244 0.6595 0.039 Uiso 1 1 calc R . . . .
C45 C 0.8337(4) 0.7312(3) 0.7220(3) 0.0335(11) Uani 1 1 d . . . . .
C46 C 0.9291(4) 0.7598(3) 0.7644(3) 0.0414(13) Uani 1 1 d . . . . .
H46 H 0.9706 0.7358 0.7554 0.050 Uiso 1 1 calc R . . . .
C47 C 0.9645(5) 0.8232(4) 0.8200(3) 0.0544(16) Uani 1 1 d . . . . .
H47 H 1.0290 0.8414 0.8476 0.065 Uiso 1 1 calc R . . . .
C48 C 0.9040(5) 0.8593(4) 0.8340(3) 0.0506(15) Uani 1 1 d . . . . .
C49 C 0.8066(5) 0.8292(4) 0.7948(3) 0.0492(15) Uani 1 1 d . . . . .
H49 H 0.7643 0.8515 0.8057 0.059 Uiso 1 1 calc R . . . .
C50 C 0.7724(4) 0.7662(4) 0.7398(3) 0.0454(14) Uani 1 1 d . . . . .
H50 H 0.7068 0.7465 0.7139 0.055 Uiso 1 1 calc R . . . .
C51 C 0.8760(9) 0.9665(7) 0.8947(7) 0.067(3) Uani 0.656(12) 1 d . U P A 1
H51A H 0.8369 0.9665 0.8477 0.081 Uiso 0.656(12) 1 calc R . P A 1
H51B H 0.8304 0.9355 0.9250 0.081 Uiso 0.656(12) 1 calc R . P A 1
C51A C 0.935(2) 0.9909(17) 0.8868(12) 0.075(5) Uani 0.344(12) 1 d D U P A 2
H51C H 0.9011 0.9951 0.8390 0.091 Uiso 0.344(12) 1 calc R . P A 2
H51D H 0.9999 1.0384 0.8984 0.091 Uiso 0.344(12) 1 calc R . P A 2
C52 C 0.9360(9) 1.0510(8) 0.9268(7) 0.078(3) Uani 0.656(12) 1 d . U P A 1
H52A H 0.9714 1.0861 0.8930 0.094 Uiso 0.656(12) 1 calc R . P A 1
H52B H 0.9839 1.0530 0.9698 0.094 Uiso 0.656(12) 1 calc R . P A 1
C52A C 0.8740(18) 0.9936(11) 0.9417(13) 0.084(6) Uani 0.344(12) 1 d D U P A 2
H52C H 0.9070 0.9875 0.9891 0.100 Uiso 0.344(12) 1 calc R . P A 2
H52D H 0.8086 0.9465 0.9292 0.100 Uiso 0.344(12) 1 calc R . P A 2
C53 C 0.8601(9) 1.0784(8) 0.9454(6) 0.130(4) Uani 1 1 d D U . . .
H53A H 0.8957 1.1389 0.9535 0.155 Uiso 0.656(12) 1 calc R . P A 1
H53B H 0.8116 1.0670 0.9003 0.155 Uiso 0.656(12) 1 calc R . P A 1
H53C H 0.9231 1.1273 0.9616 0.155 Uiso 0.344(12) 1 calc R . P A 2
H53D H 0.8244 1.0864 0.8999 0.155 Uiso 0.344(12) 1 calc R . P A 2
C54 C 0.7982(8) 1.0556(6) 1.0014(5) 0.111(3) Uani 1 1 d D U . . .
H54A H 0.8390 1.0518 1.0463 0.133 Uiso 1 1 calc R . . . .
H54B H 0.7436 1.0006 0.9864 0.133 Uiso 1 1 calc R . . . .
C55 C 0.7553(9) 1.1156(7) 1.0158(7) 0.144(5) Uani 1 1 d . . . . .
H55A H 0.7202 1.0972 1.0548 0.173 Uiso 1 1 calc R . . . .
H55B H 0.8099 1.1703 1.0322 0.173 Uiso 1 1 calc R . . . .
C56 C 0.6867(7) 1.1241(6) 0.9541(6) 0.122(4) Uani 1 1 d . . . . .
H56A H 0.7211 1.1415 0.9146 0.147 Uiso 1 1 calc R . . . .
H56B H 0.6687 1.1681 0.9672 0.147 Uiso 1 1 calc R . . . .
C57 C 0.5924(6) 1.0452(6) 0.9278(5) 0.092(3) Uani 1 1 d . . . . .
H57A H 0.6099 1.0006 0.9157 0.110 Uiso 1 1 calc R . . . .
H57B H 0.5562 1.0287 0.9664 0.110 Uiso 1 1 calc R . . . .
C58 C 0.5259(5) 1.0564(5) 0.8630(4) 0.069(2) Uani 1 1 d . . . . .
H58A H 0.5130 1.1043 0.8728 0.083 Uiso 1 1 calc R . . . .
H58B H 0.5576 1.0655 0.8219 0.083 Uiso 1 1 calc R . . . .
C59 C 0.3653(5) 0.9751(4) 0.7858(3) 0.0531(16) Uani 1 1 d . . . . .
C60 C 0.2793(6) 0.9009(4) 0.7730(4) 0.069(2) Uani 1 1 d . . . . .
H60 H 0.2704 0.8602 0.8052 0.083 Uiso 1 1 calc R . . . .
C61 C 0.2067(5) 0.8882(4) 0.7115(4) 0.0613(18) Uani 1 1 d . . . . .
H61 H 0.1490 0.8382 0.7026 0.074 Uiso 1 1 calc R . . . .
C62 C 0.2176(4) 0.9480(3) 0.6625(3) 0.0406(13) Uani 1 1 d . . . . .
C63 C 0.3044(5) 1.0201(4) 0.6781(3) 0.0507(15) Uani 1 1 d . . . . .
H63 H 0.3135 1.0614 0.6464 0.061 Uiso 1 1 calc R . . . .
C64 C 0.3783(5) 1.0345(4) 0.7379(4) 0.0526(16) Uani 1 1 d . . . . .
H64 H 0.4367 1.0840 0.7459 0.063 Uiso 1 1 calc R . . . .
C65 C 0.1413(4) 0.9324(3) 0.5941(3) 0.0422(14) Uani 1 1 d . . . . .
H65A H 0.0937 0.8739 0.5876 0.051 Uiso 1 1 calc R . . . .
H65B H 0.1051 0.9659 0.5979 0.051 Uiso 1 1 calc R . . . .
C66 C 0.1789(4) 1.0193(3) 0.4881(3) 0.0407(13) Uani 1 1 d . . . . .
H66A H 0.2398 1.0474 0.4705 0.049 Uiso 1 1 calc R . . . .
H66B H 0.1732 1.0601 0.5191 0.049 Uiso 1 1 calc R . . . .
C67 C 0.0907(4) 0.9875(3) 0.4246(3) 0.0377(12) Uani 1 1 d . . . . .
C68 C 0.0066(4) 0.9122(4) 0.4231(3) 0.0458(14) Uani 1 1 d . . . . .
H68 H 0.0042 0.8806 0.4623 0.055 Uiso 1 1 calc R . . . .
C69 C -0.0724(5) 0.8840(4) 0.3648(3) 0.0511(15) Uani 1 1 d . . . . .
H69 H -0.1275 0.8337 0.3655 0.061 Uiso 1 1 calc R . . . .
C70 C -0.0721(5) 0.9282(4) 0.3055(4) 0.0512(15) Uani 1 1 d . . . . .
C71 C 0.0086(5) 1.0036(4) 0.3072(3) 0.0535(16) Uani 1 1 d . . . . .
H71 H 0.0092 1.0355 0.2682 0.064 Uiso 1 1 calc R . . . .
C72 C 0.0888(5) 1.0331(4) 0.3653(3) 0.0473(15) Uani 1 1 d . . . . .
H72 H 0.1426 1.0843 0.3649 0.057 Uiso 1 1 calc R . . . .
C73 C -0.1543(7) 0.9305(6) 0.1853(4) 0.089(3) Uani 1 1 d . . . . .
H73A H -0.0911 0.9482 0.1704 0.107 Uiso 0.544(10) 1 calc R . P B 1
H73B H -0.1693 0.9783 0.1901 0.107 Uiso 0.544(10) 1 calc R . P B 1
H73C H -0.0861 0.9562 0.1787 0.107 Uiso 0.456(10) 1 calc R . P B 2
H73D H -0.1731 0.9756 0.1930 0.107 Uiso 0.456(10) 1 calc R . P B 2
C74 C -0.2458(11) 0.8536(11) 0.1284(10) 0.073(4) Uani 0.544(10) 1 d D U P B 1
H74A H -0.2488 0.8729 0.0806 0.087 Uiso 0.544(10) 1 calc R . P B 1
H74B H -0.2276 0.8072 0.1269 0.087 Uiso 0.544(10) 1 calc R . P B 1
C74A C -0.2146(17) 0.8843(15) 0.1200(14) 0.082(6) Uani 0.456(10) 1 d . U P B 2
H74C H -0.2024 0.8353 0.1132 0.098 Uiso 0.456(10) 1 calc R . P B 2
H74D H -0.1965 0.9182 0.0805 0.098 Uiso 0.456(10) 1 calc R . P B 2
C75 C -0.3508(10) 0.8200(12) 0.1437(10) 0.071(4) Uani 0.544(10) 1 d D U P B 1
H75A H -0.3504 0.7912 0.1870 0.085 Uiso 0.544(10) 1 calc R . P B 1
H75B H -0.3634 0.8678 0.1548 0.085 Uiso 0.544(10) 1 calc R . P B 1
C75A C -0.3224(15) 0.8571(13) 0.1178(11) 0.075(4) Uani 0.456(10) 1 d . U P B 2
H75C H -0.3587 0.8335 0.0690 0.091 Uiso 0.456(10) 1 calc R . P B 2
H75D H -0.3324 0.9066 0.1274 0.091 Uiso 0.456(10) 1 calc R . P B 2
C76 C -0.4329(13) 0.7653(9) 0.0901(10) 0.096(4) Uani 0.544(10) 1 d D U P B 1
H76A H -0.4383 0.7937 0.0469 0.115 Uiso 0.544(10) 1 calc R . P B 1
H76B H -0.4942 0.7494 0.1074 0.115 Uiso 0.544(10) 1 calc R . P B 1
C76A C -0.3737(15) 0.7889(11) 0.1731(11) 0.075(4) Uani 0.456(10) 1 d D U P B 2
H76C H -0.3484 0.8163 0.2220 0.090 Uiso 0.456(10) 1 calc R . P B 2
H76D H -0.4452 0.7721 0.1615 0.090 Uiso 0.456(10) 1 calc R . P B 2
C77 C -0.4190(12) 0.6867(8) 0.0719(7) 0.081(4) Uani 0.544(10) 1 d D U P B 1
H77A H -0.4678 0.6559 0.0285 0.097 Uiso 0.544(10) 1 calc R . P B 1
H77B H -0.3531 0.7039 0.0615 0.097 Uiso 0.544(10) 1 calc R . P B 1
C77A C -0.3557(13) 0.7104(9) 0.1716(11) 0.098(5) Uani 0.456(10) 1 d D U P B 2
H77C H -0.2942 0.7254 0.1548 0.118 Uiso 0.456(10) 1 calc R . P B 2
H77D H -0.3423 0.6984 0.2214 0.118 Uiso 0.456(10) 1 calc R . P B 2
C78 C -0.4295(7) 0.6304(6) 0.1300(6) 0.110(3) Uani 1 1 d D U . . .
H78A H -0.3740 0.6568 0.1711 0.132 Uiso 0.544(10) 1 calc R . P B 1
H78B H -0.4910 0.6187 0.1457 0.132 Uiso 0.544(10) 1 calc R . P B 1
H78C H -0.4811 0.6107 0.1579 0.132 Uiso 0.456(10) 1 calc R . P B 2
H78D H -0.4582 0.6487 0.0871 0.132 Uiso 0.456(10) 1 calc R . P B 2
C79 C -0.4305(5) 0.5533(5) 0.1025(5) 0.072(2) Uani 1 1 d . . . . .
H79A H -0.4667 0.5400 0.0526 0.087 Uiso 1 1 calc R . . . .
H79B H -0.4674 0.5086 0.1296 0.087 Uiso 1 1 calc R . . . .
C80 C -0.3308(4) 0.5544(4) 0.1061(4) 0.0497(15) Uani 1 1 d . . . . .
H80A H -0.2917 0.5997 0.0805 0.060 Uiso 1 1 calc R . . . .
H80B H -0.2952 0.5631 0.1559 0.060 Uiso 1 1 calc R . . . .
C81 C -0.2641(4) 0.4574(3) 0.0804(3) 0.0418(13) Uani 1 1 d . . . . .
C82 C -0.1692(4) 0.5099(3) 0.1186(3) 0.0388(13) Uani 1 1 d . . . . .
H82 H -0.1559 0.5626 0.1389 0.047 Uiso 1 1 calc R . . . .
C83 C -0.0940(4) 0.4827(3) 0.1261(3) 0.0384(13) Uani 1 1 d . . . . .
H83 H -0.0302 0.5181 0.1517 0.046 Uiso 1 1 calc R . . . .
C84 C -0.1107(4) 0.4046(3) 0.0968(3) 0.0352(12) Uani 1 1 d . . . . .
C85 C -0.2051(4) 0.3554(3) 0.0560(3) 0.0446(14) Uani 1 1 d . . . . .
H85 H -0.2177 0.3036 0.0341 0.054 Uiso 1 1 calc R . . . .
C86 C -0.2813(4) 0.3808(4) 0.0469(3) 0.0445(14) Uani 1 1 d . . . . .
H86 H -0.3438 0.3468 0.0185 0.053 Uiso 1 1 calc R . . . .
C87 C -0.0309(4) 0.3723(3) 0.1133(3) 0.0355(12) Uani 1 1 d . . . . .
H87A H -0.0301 0.3518 0.1606 0.043 Uiso 1 1 calc R . . . .
H87B H -0.0475 0.3258 0.0781 0.043 Uiso 1 1 calc R . . . .
Cl1 Cl 0.40633(13) 0.41978(11) 0.64803(11) 0.0706(5) Uani 1 1 d . . . . .
Cl2 Cl 0.59902(11) 0.50281(10) 0.74482(8) 0.0530(4) Uani 1 1 d . . . . .
Cl3 Cl 0.46067(16) 0.57815(13) 0.72508(10) 0.0791(6) Uani 1 1 d . . . . .
C88 C 0.5041(4) 0.5155(3) 0.6836(3) 0.0397(13) Uani 1 1 d . . . . .
H88 H 0.5325 0.5442 0.6437 0.048 Uiso 1 1 calc R . . . .
Cl4 Cl 0.05220(18) 0.67226(15) 0.28363(14) 0.0952(7) Uani 1 1 d . . . . .
Cl5 Cl -0.0788(2) 0.73552(17) 0.2055(2) 0.180(2) Uani 1 1 d . . . . .
Cl6 Cl 0.11870(16) 0.84851(14) 0.27760(16) 0.1042(8) Uani 1 1 d . . . . .
C89 C 0.0179(6) 0.7551(5) 0.2774(5) 0.086(3) Uani 1 1 d . . . . .
H89 H -0.0065 0.7587 0.3210 0.103 Uiso 1 1 calc R . . . .
Cl7 Cl 0.33891(14) 1.03033(10) 0.26777(9) 0.0665(5) Uani 1 1 d . . . . .
Cl8 Cl 0.40375(14) 1.16883(10) 0.37605(10) 0.0649(5) Uani 1 1 d . . . . .
Cl9 Cl 0.52949(12) 1.08500(11) 0.36701(10) 0.0653(5) Uani 1 1 d . . . . .
C90 C 0.4063(4) 1.0726(3) 0.3557(3) 0.0402(13) Uani 1 1 d . . . . .
H90 H 0.3744 1.0336 0.3894 0.048 Uiso 1 1 calc R . . . .

loop_
_atom_site_aniso_label
_atom_site_aniso_U_11
_atom_site_aniso_U_22
_atom_site_aniso_U_33
_atom_site_aniso_U_23
_atom_site_aniso_U_13
_atom_site_aniso_U_12
O1 0.0288(17) 0.0260(17) 0.0260(17) 0.0026(13) 0.0072(14) 0.0075(14)
O2 0.0216(16) 0.0314(18) 0.0354(19) 0.0134(15) 0.0071(14) 0.0086(14)
O3 0.0375(19) 0.0250(17) 0.0296(18) 0.0058(14) 0.0155(15) 0.0139(15)
O4 0.0267(17) 0.0291(18) 0.0375(19) 0.0111(15) 0.0094(15) 0.0110(15)
O5 0.042(2) 0.0267(18) 0.041(2) 0.0125(15) 0.0245(17) 0.0203(16)
O6 0.0359(19) 0.0254(17) 0.0255(17) 0.0030(14) 0.0111(15) 0.0071(15)
O7 0.041(2) 0.038(2) 0.047(2) -0.0087(17) 0.0011(18) 0.0170(18)
O8 0.038(2) 0.052(2) 0.040(2) 0.0004(18) 0.0046(17) 0.0251(19)
O9 0.094(4) 0.046(3) 0.072(3) -0.025(2) 0.013(3) 0.019(3)
O10 0.069(3) 0.059(3) 0.069(3) 0.003(2) 0.007(3) 0.003(3)
O11 0.083(4) 0.088(4) 0.052(3) 0.000(3) 0.007(3) 0.046(3)
O12 0.042(2) 0.044(2) 0.056(3) 0.0003(19) 0.0014(19) 0.0160(19)
N1 0.034(2) 0.025(2) 0.025(2) 0.0025(17) 0.0072(18) 0.0117(18)
N2 0.037(2) 0.029(2) 0.026(2) 0.0002(17) 0.0068(19) 0.0112(19)
N3 0.029(2) 0.024(2) 0.026(2) 0.0036(16) 0.0081(17) 0.0099(18)
N4 0.025(2) 0.026(2) 0.030(2) 0.0085(17) 0.0059(17) 0.0076(17)
N5 0.027(2) 0.024(2) 0.036(2) 0.0053(17) 0.0062(18) 0.0110(17)
N6 0.021(2) 0.024(2) 0.031(2) 0.0039(16) 0.0034(17) 0.0064(17)
N7 0.031(2) 0.026(2) 0.032(2) 0.0081(17) 0.0153(18) 0.0115(18)
N8 0.033(2) 0.027(2) 0.029(2) 0.0007(17) 0.0127(18) 0.0110(18)
N9 0.035(2) 0.026(2) 0.040(2) 0.0081(18) 0.016(2) 0.0146(19)
N10 0.036(2) 0.034(2) 0.026(2) 0.0000(18) 0.0040(19) 0.013(2)
N11 0.021(2) 0.029(2) 0.034(2) 0.0040(17) 0.0061(18) 0.0085(17)
N12 0.044(3) 0.030(2) 0.044(3) 0.0034(19) 0.022(2) 0.019(2)
C1 0.027(2) 0.020(2) 0.022(2) 0.0061(18) 0.007(2) 0.004(2)
C2 0.028(2) 0.022(2) 0.031(3) 0.009(2) 0.011(2) 0.011(2)
C3 0.019(2) 0.029(3) 0.030(3) 0.010(2) 0.007(2) 0.011(2)
C4 0.024(2) 0.022(2) 0.022(2) 0.0041(18) 0.0072(19) 0.0013(19)
C5 0.031(3) 0.020(2) 0.025(2) 0.0073(18) 0.014(2) 0.007(2)
C6 0.028(2) 0.028(3) 0.027(2) 0.013(2) 0.013(2) 0.013(2)
C7 0.031(3) 0.030(3) 0.029(2) 0.010(2) 0.017(2) 0.017(2)
C8 0.023(2) 0.027(2) 0.032(3) 0.015(2) 0.014(2) 0.009(2)
C9 0.030(3) 0.025(2) 0.028(2) 0.0043(19) 0.012(2) 0.010(2)
C10 0.033(3) 0.025(2) 0.038(3) 0.012(2) 0.020(2) 0.015(2)
C11 0.031(3) 0.029(3) 0.032(3) 0.012(2) 0.016(2) 0.014(2)
C12 0.029(3) 0.028(3) 0.026(2) 0.007(2) 0.012(2) 0.008(2)
C13 0.029(3) 0.026(3) 0.026(2) -0.0001(19) 0.006(2) 0.010(2)
C14 0.027(3) 0.026(3) 0.039(3) 0.000(2) 0.013(2) 0.009(2)
C15 0.028(3) 0.026(3) 0.033(3) 0.005(2) 0.011(2) 0.011(2)
C16 0.031(3) 0.031(3) 0.029(3) 0.005(2) 0.013(2) 0.018(2)
C17 0.036(3) 0.029(3) 0.027(3) 0.003(2) 0.007(2) 0.016(2)
C18 0.031(3) 0.027(3) 0.032(3) 0.005(2) 0.010(2) 0.015(2)
C19 0.031(3) 0.025(2) 0.031(3) 0.003(2) 0.011(2) 0.013(2)
C20 0.027(3) 0.026(3) 0.030(3) -0.001(2) 0.005(2) 0.011(2)
C21 0.026(3) 0.022(2) 0.035(3) 0.000(2) 0.007(2) 0.007(2)
C22 0.046(3) 0.037(3) 0.023(3) 0.000(2) 0.008(2) 0.015(3)
C23 0.041(3) 0.036(3) 0.020(2) 0.000(2) 0.009(2) 0.013(2)
C24 0.032(3) 0.045(3) 0.031(3) -0.006(2) -0.001(2) 0.014(3)
C25 0.042(3) 0.035(3) 0.038(3) -0.007(2) 0.003(3) 0.011(3)
C26 0.046(3) 0.035(3) 0.037(3) 0.002(2) 0.008(3) 0.021(3)
C27 0.038(3) 0.038(3) 0.046(3) -0.003(3) 0.003(3) 0.011(3)
C28 0.043(3) 0.031(3) 0.038(3) -0.002(2) 0.009(3) 0.010(3)
C29 0.045(3) 0.056(4) 0.051(4) -0.003(3) 0.005(3) 0.022(3)
C30 0.049(4) 0.065(4) 0.065(4) 0.001(3) 0.007(3) 0.032(3)
C31 0.057(4) 0.069(5) 0.064(4) 0.004(4) 0.008(4) 0.030(4)
C32 0.064(4) 0.064(4) 0.052(4) 0.005(3) 0.015(3) 0.024(4)
C33 0.046(4) 0.071(5) 0.051(4) -0.001(3) 0.016(3) 0.016(3)
C34 0.047(3) 0.046(3) 0.040(3) 0.010(3) 0.011(3) 0.024(3)
C35 0.035(3) 0.049(3) 0.038(3) 0.009(2) 0.015(2) 0.017(3)
C36 0.044(3) 0.051(3) 0.036(3) 0.011(3) 0.013(3) 0.024(3)
C37 0.032(3) 0.041(3) 0.044(3) 0.007(2) 0.019(2) 0.019(2)
C38 0.026(3) 0.040(3) 0.040(3) 0.013(2) 0.009(2) 0.015(2)
C39 0.028(3) 0.037(3) 0.039(3) 0.009(2) 0.011(2) 0.011(2)
C40 0.021(2) 0.029(3) 0.038(3) 0.007(2) 0.011(2) 0.008(2)
C41 0.036(3) 0.051(3) 0.045(3) 0.013(3) 0.013(3) 0.028(3)
C42 0.039(3) 0.060(4) 0.029(3) 0.005(3) 0.005(2) 0.028(3)
C43 0.023(2) 0.029(3) 0.044(3) 0.005(2) 0.005(2) 0.005(2)
C44 0.026(3) 0.032(3) 0.037(3) 0.009(2) 0.006(2) 0.012(2)
C45 0.034(3) 0.033(3) 0.032(3) 0.005(2) 0.003(2) 0.014(2)
C46 0.039(3) 0.037(3) 0.047(3) 0.001(3) 0.003(3) 0.019(3)
C47 0.047(4) 0.044(4) 0.057(4) -0.008(3) -0.008(3) 0.014(3)
C48 0.073(4) 0.035(3) 0.042(3) 0.003(3) 0.017(3) 0.018(3)
C49 0.062(4) 0.057(4) 0.041(3) 0.006(3) 0.017(3) 0.034(3)
C50 0.037(3) 0.061(4) 0.039(3) 0.003(3) 0.007(3) 0.022(3)
C51 0.069(6) 0.063(6) 0.079(6) -0.020(5) 0.028(5) 0.032(5)
C51A 0.077(8) 0.076(8) 0.076(8) -0.004(7) 0.029(7) 0.030(6)
C52 0.075(6) 0.064(6) 0.096(6) 0.005(5) 0.021(5) 0.029(5)
C52A 0.079(8) 0.084(8) 0.083(8) -0.004(7) 0.020(7) 0.029(6)
C53 0.141(10) 0.174(12) 0.104(8) -0.030(7) -0.004(6) 0.110(9)
C54 0.141(9) 0.087(7) 0.092(7) -0.025(5) -0.025(6) 0.059(7)
C55 0.124(9) 0.119(9) 0.173(12) -0.081(8) -0.018(9) 0.060(8)
C56 0.086(6) 0.084(7) 0.176(11) -0.066(7) -0.047(7) 0.050(6)
C57 0.077(6) 0.090(6) 0.080(6) -0.019(5) 0.004(5) 0.015(5)
C58 0.064(5) 0.063(5) 0.072(5) -0.014(4) 0.007(4) 0.022(4)
C59 0.061(4) 0.044(4) 0.050(4) -0.006(3) 0.015(3) 0.017(3)
C60 0.077(5) 0.045(4) 0.059(4) 0.011(3) 0.014(4) 0.002(4)
C61 0.065(4) 0.037(3) 0.058(4) 0.003(3) 0.016(4) -0.003(3)
C62 0.045(3) 0.029(3) 0.051(3) 0.001(2) 0.026(3) 0.012(2)
C63 0.050(4) 0.039(3) 0.058(4) 0.012(3) 0.025(3) 0.009(3)
C64 0.043(3) 0.040(3) 0.065(4) -0.001(3) 0.020(3) 0.004(3)
C65 0.045(3) 0.032(3) 0.058(4) 0.004(3) 0.028(3) 0.017(3)
C66 0.049(3) 0.029(3) 0.055(3) 0.007(2) 0.028(3) 0.020(3)
C67 0.042(3) 0.029(3) 0.050(3) 0.003(2) 0.022(3) 0.018(2)
C68 0.049(3) 0.039(3) 0.051(4) 0.011(3) 0.020(3) 0.017(3)
C69 0.051(4) 0.044(4) 0.058(4) 0.005(3) 0.017(3) 0.019(3)
C70 0.058(4) 0.053(4) 0.059(4) 0.003(3) 0.019(3) 0.036(3)
C71 0.076(5) 0.062(4) 0.044(4) 0.017(3) 0.024(3) 0.046(4)
C72 0.063(4) 0.033(3) 0.057(4) 0.011(3) 0.031(3) 0.023(3)
C73 0.112(7) 0.118(7) 0.055(5) 0.007(5) 0.022(5) 0.066(6)
C74 0.074(7) 0.072(7) 0.073(7) 0.000(6) 0.010(6) 0.035(6)
C74A 0.084(8) 0.086(9) 0.077(8) -0.002(7) 0.013(7) 0.039(7)
C75 0.070(6) 0.083(7) 0.077(7) -0.006(6) 0.025(6) 0.045(5)
C75A 0.076(7) 0.082(7) 0.081(7) -0.009(6) 0.023(6) 0.044(6)
C76 0.095(7) 0.096(7) 0.099(7) -0.001(6) 0.015(6) 0.045(6)
C76A 0.075(7) 0.078(7) 0.083(7) 0.003(6) 0.017(6) 0.043(6)
C77 0.079(7) 0.090(7) 0.091(7) -0.009(6) 0.030(6) 0.047(6)
C77A 0.096(8) 0.096(8) 0.111(9) 0.000(7) 0.017(7) 0.051(6)
C78 0.083(5) 0.112(6) 0.144(7) -0.009(5) 0.021(5) 0.053(5)
C79 0.049(4) 0.069(5) 0.095(6) -0.016(4) 0.013(4) 0.022(4)
C80 0.046(3) 0.038(3) 0.062(4) 0.004(3) 0.011(3) 0.015(3)
C81 0.042(3) 0.040(3) 0.039(3) 0.009(2) 0.006(3) 0.014(3)
C82 0.041(3) 0.033(3) 0.036(3) 0.005(2) 0.004(2) 0.011(2)
C83 0.038(3) 0.032(3) 0.033(3) -0.003(2) 0.001(2) 0.007(2)
C84 0.036(3) 0.035(3) 0.027(3) 0.004(2) 0.003(2) 0.011(2)
C85 0.053(4) 0.031(3) 0.038(3) 0.000(2) 0.002(3) 0.011(3)
C86 0.038(3) 0.042(3) 0.041(3) 0.000(3) -0.003(3) 0.009(3)
C87 0.042(3) 0.026(3) 0.029(3) -0.001(2) 0.003(2) 0.007(2)
Cl1 0.0552(10) 0.0463(10) 0.0934(14) -0.0139(9) -0.0079(9) 0.0161(8)
Cl2 0.0469(8) 0.0673(10) 0.0503(9) 0.0148(7) 0.0062(7) 0.0314(8)
Cl3 0.0990(15) 0.0891(14) 0.0693(12) -0.0224(10) -0.0077(10) 0.0708(13)
C88 0.045(3) 0.038(3) 0.037(3) 0.006(2) 0.008(3) 0.019(3)
Cl4 0.0917(15) 0.0936(16) 0.1142(18) 0.0389(14) 0.0273(14) 0.0503(13)
Cl5 0.121(2) 0.0892(19) 0.276(4) -0.078(2) -0.122(3) 0.0658(18)
Cl6 0.0693(13) 0.0701(14) 0.158(2) -0.0267(14) -0.0057(14) 0.0285(11)
C89 0.055(4) 0.089(6) 0.107(7) -0.029(5) 0.008(4) 0.029(4)
Cl7 0.0813(12) 0.0464(9) 0.0533(10) 0.0023(7) -0.0021(9) 0.0169(9)
Cl8 0.0827(12) 0.0358(8) 0.0855(12) 0.0040(8) 0.0335(10) 0.0276(8)
Cl9 0.0497(9) 0.0603(11) 0.0862(13) 0.0090(9) 0.0140(9) 0.0239(8)
C90 0.048(3) 0.033(3) 0.040(3) 0.006(2) 0.012(3) 0.017(3)

loop_
_atom_type_symbol
_atom_type_description
_atom_type_scat_dispersion_real
_atom_type_scat_dispersion_imag
_atom_type_scat_source
C C 0.0033 0.0016 'International Tables Vol C Tables 4.2.6.8 and 6.1.1.4'
H H 0.0000 0.0000 'International Tables Vol C Tables 4.2.6.8 and 6.1.1.4'
Cl Cl 0.1484 0.1585 'International Tables Vol C Tables 4.2.6.8 and 6.1.1.4'
N N 0.0061 0.0033 'International Tables Vol C Tables 4.2.6.8 and 6.1.1.4'
O O 0.0106 0.0060 'International Tables Vol C Tables 4.2.6.8 and 6.1.1.4'

loop_
_geom_angle_atom_site_label_1
_geom_angle_atom_site_label_2
_geom_angle_atom_site_label_3
_geom_angle
C16 O1 C1 117.8(3)
C20 O2 C3 116.2(3)
C13 O3 C5 116.5(3)
C19 O4 C8 116.8(3)
C15 O5 C10 117.5(3)
C18 O6 C12 116.2(3)
C26 O7 C29 116.9(4)
C37 O8 C36 117.8(4)
C48 O9 C51 113.5(6)
C51A O9 C48 128.0(14)
C59 O10 C58 117.3(6)
C70 O11 C73 118.8(6)
C81 O12 C80 118.0(4)
C16 N1 C17 113.1(4)
C18 N2 C17 112.6(4)
C18 N3 C16 111.6(4)
C20 N4 C19 111.5(4)
C19 N5 C21 113.8(4)
C20 N6 C21 112.9(4)
C15 N7 C13 111.1(4)
C13 N8 C14 113.4(4)
C15 N9 C14 112.6(4)
C17 N10 C22 120.9(4)
C17 N10 C87 121.4(4)
C87 N10 C22 117.7(4)
C21 N11 C43 120.5(4)
C21 N11 C44 123.6(4)
C44 N11 C43 115.8(4)
C14 N12 C65 118.5(4)
C14 N12 C66 120.6(4)
C66 N12 C65 120.3(4)
C2 C1 O1 119.6(4)
C2 C1 C6 122.7(4)
C6 C1 O1 117.7(4)
C1 C2 H2 121.5
C3 C2 C1 117.0(4)
C3 C2 H2 121.5
C2 C3 O2 119.1(4)
C2 C3 C4 123.0(4)
C4 C3 O2 118.0(4)
C3 C4 H4 121.3
C5 C4 C3 117.5(4)
C5 C4 H4 121.3
C4 C5 O3 118.5(4)
C4 C5 C6 122.3(4)
C6 C5 O3 119.2(4)
C1 C6 H6 121.2
C5 C6 C1 117.6(4)
C5 C6 H6 121.2
C8 C7 H7 121.6
C12 C7 H7 121.6
C12 C7 C8 116.9(4)
C7 C8 O4 118.1(4)
C9 C8 O4 118.9(4)
C9 C8 C7 123.0(4)
C8 C9 H9 121.3
C10 C9 C8 117.3(4)
C10 C9 H9 121.3
C9 C10 O5 119.1(4)
C9 C10 C11 122.8(4)
C11 C10 O5 118.0(4)
C10 C11 H11 121.3
C10 C11 C12 117.3(5)
C12 C11 H11 121.3
C7 C12 O6 118.5(4)
C7 C12 C11 122.6(4)
C11 C12 O6 118.9(4)
N7 C13 O3 117.0(4)
N8 C13 O3 114.3(4)
N8 C13 N7 128.7(4)
N8 C14 N9 124.8(4)
N8 C14 N12 116.8(4)
N12 C14 N9 118.4(4)
N7 C15 O5 117.4(4)
N9 C15 O5 113.4(4)
N9 C15 N7 129.2(4)
N1 C16 O1 113.6(4)
N1 C16 N3 128.4(4)
N3 C16 O1 118.0(4)
N1 C17 N2 125.1(4)
N1 C17 N10 117.8(4)
N10 C17 N2 117.1(4)
N2 C18 O6 113.8(4)
N2 C18 N3 128.9(4)
N3 C18 O6 117.3(4)
N4 C19 O4 117.3(4)
N5 C19 O4 114.1(4)
N5 C19 N4 128.6(4)
N4 C20 O2 117.8(4)
N6 C20 O2 113.4(4)
N6 C20 N4 128.8(4)
N5 C21 N6 124.2(4)
N11 C21 N5 117.3(4)
N11 C21 N6 118.5(4)
N10 C22 H22A 109.7
N10 C22 H22B 109.7
N10 C22 C23 109.9(4)
H22A C22 H22B 108.2
C23 C22 H22A 109.7
C23 C22 H22B 109.7
C24 C23 C22 122.4(5)
C28 C23 C22 120.3(5)
C28 C23 C24 117.1(5)
C23 C24 H24 119.4
C25 C24 C23 121.2(5)
C25 C24 H24 119.4
C24 C25 H25 119.5
C24 C25 C26 120.9(5)
C26 C25 H25 119.5
O7 C26 C25 117.8(5)
O7 C26 C27 123.6(5)
C27 C26 C25 118.6(5)
C26 C27 H27 119.7
C26 C27 C28 120.7(5)
C28 C27 H27 119.7
C23 C28 H28 119.3
C27 C28 C23 121.3(5)
C27 C28 H28 119.3
O7 C29 H29A 110.0
O7 C29 H29B 110.0
O7 C29 C30 108.6(5)
H29A C29 H29B 108.3
C30 C29 H29A 110.0
C30 C29 H29B 110.0
C29 C30 H30A 109.2
C29 C30 H30B 109.2
H30A C30 H30B 107.9
C31 C30 C29 112.0(6)
C31 C30 H30A 109.2
C31 C30 H30B 109.2
C30 C31 H31A 108.6
C30 C31 H31B 108.6
H31A C31 H31B 107.5
C32 C31 C30 114.8(6)
C32 C31 H31A 108.6
C32 C31 H31B 108.6
C31 C32 H32A 108.7
C31 C32 H32B 108.7
C31 C32 C33 114.4(6)
H32A C32 H32B 107.6
C33 C32 H32A 108.7
C33 C32 H32B 108.7
C32 C33 H33A 109.4
C32 C33 H33B 109.4
H33A C33 H33B 108.0
C34 C33 C32 111.1(5)
C34 C33 H33A 109.4
C34 C33 H33B 109.4
C33 C34 H34A 108.4
C33 C34 H34B 108.4
C33 C34 C35 115.4(5)
H34A C34 H34B 107.5
C35 C34 H34A 108.4
C35 C34 H34B 108.4
C34 C35 H35A 109.2
C34 C35 H35B 109.2
H35A C35 H35B 107.9
C36 C35 C34 112.2(5)
C36 C35 H35A 109.2
C36 C35 H35B 109.2
O8 C36 C35 108.1(4)
O8 C36 H36A 110.1
O8 C36 H36B 110.1
C35 C36 H36A 110.1
C35 C36 H36B 110.1
H36A C36 H36B 108.4
O8 C37 C38 115.8(5)
O8 C37 C42 124.4(5)
C38 C37 C42 119.8(5)
C37 C38 H38 120.1
C39 C38 C37 119.8(5)
C39 C38 H38 120.1
C38 C39 H39 119.2
C38 C39 C40 121.5(5)
C40 C39 H39 119.2
C39 C40 C43 121.0(5)
C41 C40 C39 117.4(5)
C41 C40 C43 121.3(4)
C40 C41 H41 119.0
C42 C41 C40 122.1(5)
C42 C41 H41 119.0
C37 C42 H42 120.4
C41 C42 C37 119.3(5)
C41 C42 H42 120.4
N11 C43 C40 110.4(4)
N11 C43 H43A 109.6
N11 C43 H43B 109.6
C40 C43 H43A 109.6
C40 C43 H43B 109.6
H43A C43 H43B 108.1
N11 C44 H44A 109.5
N11 C44 H44B 109.5
N11 C44 C45 110.8(4)
H44A C44 H44B 108.1
C45 C44 H44A 109.5
C45 C44 H44B 109.5
C46 C45 C44 122.7(5)
C46 C45 C50 117.1(5)
C50 C45 C44 120.2(5)
C45 C46 H46 119.1
C45 C46 C47 121.8(5)
C47 C46 H46 119.1
C46 C47 H47 120.1
C48 C47 C46 119.8(6)
C48 C47 H47 120.1
O9 C48 C47 116.9(6)
O9 C48 C49 123.5(6)
C47 C48 C49 119.6(5)
C48 C49 H49 120.0
C50 C49 C48 119.9(6)
C50 C49 H49 120.0
C45 C50 H50 119.2
C49 C50 C45 121.6(5)
C49 C50 H50 119.2
O9 C51 H51A 109.9
O9 C51 H51B 109.9
H51A C51 H51B 108.3
C52 C51 O9 108.7(9)
C52 C51 H51A 109.9
C52 C51 H51B 109.9
O9 C51A H51C 109.5
O9 C51A H51D 109.5
O9 C51A C52A 110.9(17)
H51C C51A H51D 108.0
C52A C51A H51C 109.5
C52A C51A H51D 109.5
C51 C52 H52A 111.1
C51 C52 H52B 111.1
C51 C52 C53 103.4(10)
H52A C52 H52B 109.0
C53 C52 H52A 111.1
C53 C52 H52B 111.1
C51A C52A H52C 108.9
C51A C52A H52D 108.9
C51A C52A C53 113.2(15)
H52C C52A H52D 107.8
C53 C52A H52C 108.9
C53 C52A H52D 108.9
C52 C53 H53A 104.0
C52 C53 H53B 104.0
C52A C53 H53C 112.5
C52A C53 H53D 112.5
H53A C53 H53B 105.5
H53C C53 H53D 110.0
C54 C53 C52 133.0(10)
C54 C53 C52A 96.4(9)
C54 C53 H53A 104.0
C54 C53 H53B 104.0
C54 C53 H53C 112.5
C54 C53 H53D 112.5
C53 C54 H54A 108.5
C53 C54 H54B 108.5
C53 C54 C55 115.0(10)
H54A C54 H54B 107.5
C55 C54 H54A 108.5
C55 C54 H54B 108.5
C54 C55 H55A 108.5
C54 C55 H55B 108.5
H55A C55 H55B 107.5
C56 C55 C54 115.0(9)
C56 C55 H55A 108.5
C56 C55 H55B 108.5
C55 C56 H56A 108.7
C55 C56 H56B 108.7
C55 C56 C57 114.1(10)
H56A C56 H56B 107.6
C57 C56 H56A 108.7
C57 C56 H56B 108.7
C56 C57 H57A 109.2
C56 C57 H57B 109.2
H57A C57 H57B 107.9
C58 C57 C56 112.1(8)
C58 C57 H57A 109.2
C58 C57 H57B 109.2
O10 C58 C57 107.3(7)
O10 C58 H58A 110.2
O10 C58 H58B 110.2
C57 C58 H58A 110.2
C57 C58 H58B 110.2
H58A C58 H58B 108.5
C60 C59 O10 115.0(6)
C64 C59 O10 124.7(6)
C64 C59 C60 120.3(7)
C59 C60 H60 120.5
C61 C60 C59 119.0(6)
C61 C60 H60 120.5
C60 C61 H61 119.1
C60 C61 C62 121.8(6)
C62 C61 H61 119.1
C61 C62 C65 121.7(5)
C63 C62 C61 116.6(6)
C63 C62 C65 121.6(5)
C62 C63 H63 118.4
C64 C63 C62 123.3(6)
C64 C63 H63 118.4
C59 C64 H64 120.4
C63 C64 C59 119.1(6)
C63 C64 H64 120.4
N12 C65 C62 112.2(4)
N12 C65 H65A 109.2
N12 C65 H65B 109.2
C62 C65 H65A 109.2
C62 C65 H65B 109.2
H65A C65 H65B 107.9
N12 C66 H66A 109.0
N12 C66 H66B 109.0
N12 C66 C67 113.1(4)
H66A C66 H66B 107.8
C67 C66 H66A 109.0
C67 C66 H66B 109.0
C68 C67 C66 122.0(5)
C72 C67 C66 121.2(5)
C72 C67 C68 116.8(6)
C67 C68 H68 119.4
C69 C68 C67 121.3(6)
C69 C68 H68 119.4
C68 C69 H69 119.3
C68 C69 C70 121.5(6)
C70 C69 H69 119.3
C69 C70 O11 116.1(6)
C71 C70 O11 126.0(6)
C71 C70 C69 117.9(6)
C70 C71 H71 119.3
C70 C71 C72 121.4(6)
C72 C71 H71 119.3
C67 C72 H72 119.5
C71 C72 C67 121.1(6)
C71 C72 H72 119.5
O11 C73 H73A 111.6
O11 C73 H73B 111.6
O11 C73 H73C 107.2
O11 C73 H73D 107.2
O11 C73 C74 101.1(9)
O11 C73 C74A 120.3(13)
H73A C73 H73B 109.4
H73C C73 H73D 106.9
C74 C73 H73A 111.6
C74 C73 H73B 111.6
C74A C73 H73C 107.2
C74A C73 H73D 107.2
C73 C74 H74A 107.8
C73 C74 H74B 107.8
H74A C74 H74B 107.2
C75 C74 C73 117.9(13)
C75 C74 H74A 107.8
C75 C74 H74B 107.8
C73 C74A H74C 109.1
C73 C74A H74D 109.1
C73 C74A C75A 112.3(19)
H74C C74A H74D 107.9
C75A C74A H74C 109.1
C75A C74A H74D 109.1
C74 C75 H75A 107.5
C74 C75 H75B 107.5
H75A C75 H75B 107.0
C76 C75 C74 119.1(15)
C76 C75 H75A 107.5
C76 C75 H75B 107.5
C74A C75A H75C 107.8
C74A C75A H75D 107.8
C74A C75A C76A 118.0(18)
H75C C75A H75D 107.2
C76A C75A H75C 107.8
C76A C75A H75D 107.8
C75 C76 H76A 109.7
C75 C76 H76B 109.7
C75 C76 C77 110.0(14)
H76A C76 H76B 108.2
C77 C76 H76A 109.7
C77 C76 H76B 109.7
C75A C76A H76C 108.4
C75A C76A H76D 108.4
H76C C76A H76D 107.5
C77A C76A C75A 115.3(16)
C77A C76A H76C 108.4
C77A C76A H76D 108.4
C76 C77 H77A 108.8
C76 C77 H77B 108.8
H77A C77 H77B 107.7
C78 C77 C76 113.9(11)
C78 C77 H77A 108.8
C78 C77 H77B 108.8
C76A C77A H77C 106.6
C76A C77A H77D 106.6
H77C C77A H77D 106.6
C78 C77A C76A 122.9(14)
C78 C77A H77C 106.6
C78 C77A H77D 106.6
C77 C78 H78A 110.0
C77 C78 H78B 110.0
C77A C78 H78C 102.7
C77A C78 H78D 102.7
H78A C78 H78B 108.3
H78C C78 H78D 105.0
C79 C78 C77 108.7(9)
C79 C78 C77A 137.7(10)
C79 C78 H78A 110.0
C79 C78 H78B 110.0
C79 C78 H78C 102.7
C79 C78 H78D 102.7
C78 C79 H79A 108.4
C78 C79 H79B 108.4
C78 C79 C80 115.5(6)
H79A C79 H79B 107.5
C80 C79 H79A 108.4
C80 C79 H79B 108.4
O12 C80 C79 108.0(5)
O12 C80 H80A 110.1
O12 C80 H80B 110.1
C79 C80 H80A 110.1
C79 C80 H80B 110.1
H80A C80 H80B 108.4
O12 C81 C82 124.0(5)
O12 C81 C86 116.3(5)
C82 C81 C86 119.7(5)
C81 C82 H82 120.5
C81 C82 C83 119.0(5)
C83 C82 H82 120.5
C82 C83 H83 118.9
C84 C83 C82 122.3(5)
C84 C83 H83 118.9
C83 C84 C87 121.2(5)
C85 C84 C83 117.2(5)
C85 C84 C87 121.5(5)
C84 C85 H85 119.0
C84 C85 C86 122.0(5)
C86 C85 H85 119.0
C81 C86 H86 120.2
C85 C86 C81 119.7(5)
C85 C86 H86 120.2
N10 C87 C84 112.2(4)
N10 C87 H87A 109.2
N10 C87 H87B 109.2
C84 C87 H87A 109.2
C84 C87 H87B 109.2
H87A C87 H87B 107.9
Cl1 C88 Cl2 111.4(3)
Cl1 C88 Cl3 110.6(3)
Cl1 C88 H88 108.1
Cl2 C88 H88 108.1
Cl3 C88 Cl2 110.5(3)
Cl3 C88 H88 108.1
Cl4 C89 H89 106.9
Cl5 C89 Cl4 111.2(4)
Cl5 C89 Cl6 113.2(6)
Cl5 C89 H89 106.9
Cl6 C89 Cl4 111.5(4)
Cl6 C89 H89 106.9
Cl7 C90 Cl8 110.5(3)
Cl7 C90 H90 108.2
Cl8 C90 H90 108.2
Cl9 C90 Cl7 111.0(3)
Cl9 C90 Cl8 110.5(3)
Cl9 C90 H90 108.2

loop_
_geom_bond_atom_site_label_1
_geom_bond_atom_site_label_2
_geom_bond_distance
O1 C1 1.411(5)
O1 C16 1.354(5)
O2 C3 1.411(5)
O2 C20 1.355(6)
O3 C5 1.408(5)
O3 C13 1.353(5)
O4 C8 1.402(5)
O4 C19 1.357(6)
O5 C10 1.412(5)
O5 C15 1.359(5)
O6 C12 1.407(6)
O6 C18 1.356(6)
O7 C26 1.371(6)
O7 C29 1.436(7)
O8 C36 1.436(6)
O8 C37 1.377(6)
O9 C48 1.372(7)
O9 C51 1.536(12)
O9 C51A 1.24(2)
O10 C58 1.425(8)
O10 C59 1.389(8)
O11 C70 1.377(8)
O11 C73 1.395(9)
O12 C80 1.432(7)
O12 C81 1.381(7)
N1 C16 1.316(6)
N1 C17 1.346(6)
N2 C17 1.360(6)
N2 C18 1.312(6)
N3 C16 1.328(6)
N3 C18 1.326(6)
N4 C19 1.329(6)
N4 C20 1.327(6)
N5 C19 1.312(6)
N5 C21 1.354(6)
N6 C20 1.322(6)
N6 C21 1.364(6)
N7 C13 1.334(6)
N7 C15 1.327(6)
N8 C13 1.305(6)
N8 C14 1.352(6)
N9 C14 1.359(6)
N9 C15 1.312(6)
N10 C17 1.350(6)
N10 C22 1.485(6)
N10 C87 1.459(6)
N11 C21 1.336(6)
N11 C43 1.478(6)
N11 C44 1.470(6)
N12 C14 1.354(6)
N12 C65 1.466(6)
N12 C66 1.464(7)
C1 C2 1.380(6)
C1 C6 1.381(6)
C2 H2 0.9300
C2 C3 1.371(7)
C3 C4 1.382(6)
C4 H4 0.9300
C4 C5 1.374(6)
C5 C6 1.375(6)
C6 H6 0.9300
C7 H7 0.9300
C7 C8 1.384(7)
C7 C12 1.377(7)
C8 C9 1.378(6)
C9 H9 0.9300
C9 C10 1.370(7)
C10 C11 1.379(7)
C11 H11 0.9300
C11 C12 1.386(7)
C22 H22A 0.9700
C22 H22B 0.9700
C22 C23 1.507(7)
C23 C24 1.398(7)
C23 C28 1.389(7)
C24 H24 0.9300
C24 C25 1.373(8)
C25 H25 0.9300
C25 C26 1.381(7)
C26 C27 1.377(7)
C27 H27 0.9300
C27 C28 1.382(8)
C28 H28 0.9300
C29 H29A 0.9700
C29 H29B 0.9700
C29 C30 1.527(8)
C30 H30A 0.9700
C30 H30B 0.9700
C30 C31 1.527(9)
C31 H31A 0.9700
C31 H31B 0.9700
C31 C32 1.462(9)
C32 H32A 0.9700
C32 H32B 0.9700
C32 C33 1.546(9)
C33 H33A 0.9700
C33 H33B 0.9700
C33 C34 1.506(8)
C34 H34A 0.9700
C34 H34B 0.9700
C34 C35 1.518(8)
C35 H35A 0.9700
C35 H35B 0.9700
C35 C36 1.518(7)
C36 H36A 0.9700
C36 H36B 0.9700
C37 C38 1.381(7)
C37 C42 1.391(7)
C38 H38 0.9300
C38 C39 1.379(7)
C39 H39 0.9300
C39 C40 1.395(7)
C40 C41 1.382(7)
C40 C43 1.495(7)
C41 H41 0.9300
C41 C42 1.381(8)
C42 H42 0.9300
C43 H43A 0.9700
C43 H43B 0.9700
C44 H44A 0.9700
C44 H44B 0.9700
C44 C45 1.495(7)
C45 C46 1.384(7)
C45 C50 1.396(7)
C46 H46 0.9300
C46 C47 1.384(8)
C47 H47 0.9300
C47 C48 1.375(9)
C48 C49 1.384(9)
C49 H49 0.9300
C49 C50 1.374(8)
C50 H50 0.9300
C51 H51A 0.9700
C51 H51B 0.9700
C51 C52 1.437(16)
C51A H51C 0.9700
C51A H51D 0.9700
C51A C52A 1.526(10)
C52 H52A 0.9700
C52 H52B 0.9700
C52 C53 1.512(15)
C52A H52C 0.9700
C52A H52D 0.9700
C52A C53 1.602(10)
C53 H53A 0.9700
C53 H53B 0.9700
C53 H53C 0.9700
C53 H53D 0.9700
C53 C54 1.494(15)
C54 H54A 0.9700
C54 H54B 0.9700
C54 C55 1.501(12)
C55 H55A 0.9700
C55 H55B 0.9700
C55 C56 1.460(14)
C56 H56A 0.9700
C56 H56B 0.9700
C56 C57 1.507(12)
C57 H57A 0.9700
C57 H57B 0.9700
C57 C58 1.499(11)
C58 H58A 0.9700
C58 H58B 0.9700
C59 C60 1.383(9)
C59 C64 1.369(9)
C60 H60 0.9300
C60 C61 1.380(10)
C61 H61 0.9300
C61 C62 1.390(8)
C62 C63 1.369(8)
C62 C65 1.497(8)
C63 H63 0.9300
C63 C64 1.366(9)
C64 H64 0.9300
C65 H65A 0.9700
C65 H65B 0.9700
C66 H66A 0.9700
C66 H66B 0.9700
C66 C67 1.511(8)
C67 C68 1.397(7)
C67 C72 1.390(8)
C68 H68 0.9300
C68 C69 1.370(8)
C69 H69 0.9300
C69 C70 1.373(9)
C70 C71 1.372(9)
C71 H71 0.9300
C71 C72 1.380(9)
C72 H72 0.9300
C73 H73A 0.9700
C73 H73B 0.9700
C73 H73C 0.9700
C73 H73D 0.9700
C73 C74 1.658(19)
C73 C74A 1.40(2)
C74 H74A 0.9700
C74 H74B 0.9700
C74 C75 1.529(10)
C74A H74C 0.9700
C74A H74D 0.9700
C74A C75A 1.48(3)
C75 H75A 0.9700
C75 H75B 0.9700
C75 C76 1.41(2)
C75A H75C 0.9700
C75A H75D 0.9700
C75A C76A 1.64(3)
C76 H76A 0.9700
C76 H76B 0.9700
C76 C77 1.536(9)
C76A H76C 0.9700
C76A H76D 0.9700
C76A C77A 1.522(10)
C77 H77A 0.9700
C77 H77B 0.9700
C77 C78 1.476(9)
C77A H77C 0.9700
C77A H77D 0.9700
C77A C78 1.480(9)
C78 H78A 0.9700
C78 H78B 0.9700
C78 H78C 0.9700
C78 H78D 0.9700
C78 C79 1.448(11)
C79 H79A 0.9700
C79 H79B 0.9700
C79 C80 1.485(8)
C80 H80A 0.9700
C80 H80B 0.9700
C81 C82 1.383(7)
C81 C86 1.391(8)
C82 H82 0.9300
C82 C83 1.392(8)
C83 H83 0.9300
C83 C84 1.386(7)
C84 C85 1.382(7)
C84 C87 1.519(7)
C85 H85 0.9300
C85 C86 1.383(8)
C86 H86 0.9300
C87 H87A 0.9700
C87 H87B 0.9700
Cl1 C88 1.734(6)
Cl2 C88 1.756(6)
Cl3 C88 1.751(6)
C88 H88 0.9800
Cl4 C89 1.742(9)
Cl5 C89 1.707(9)
Cl6 C89 1.712(9)
C89 H89 0.9800
Cl7 C90 1.751(6)
Cl8 C90 1.759(5)
Cl9 C90 1.747(6)
C90 H90 0.9800

loop_
_geom_torsion_atom_site_label_1
_geom_torsion_atom_site_label_2
_geom_torsion_atom_site_label_3
_geom_torsion_atom_site_label_4
_geom_torsion
O1 C1 C2 C3 -179.1(4)
O1 C1 C6 C5 178.7(4)
O2 C3 C4 C5 -180.0(4)
O3 C5 C6 C1 -179.5(4)
O4 C8 C9 C10 177.8(4)
O5 C10 C11 C12 179.1(4)
O7 C26 C27 C28 -177.0(5)
O7 C29 C30 C31 -162.6(5)
O8 C37 C38 C39 -177.9(4)
O8 C37 C42 C41 178.0(5)
O9 C48 C49 C50 176.2(6)
O9 C51 C52 C53 -168.9(9)
O9 C51A C52A C53 178.5(18)
O10 C59 C60 C61 -178.8(6)
O10 C59 C64 C63 179.4(6)
O11 C70 C71 C72 -176.9(5)
O11 C73 C74 C75 62.7(17)
O11 C73 C74A C75A 70(2)
O12 C81 C82 C83 175.8(5)
O12 C81 C86 C85 -175.2(5)
N10 C22 C23 C24 92.8(5)
N10 C22 C23 C28 -82.0(6)
N11 C44 C45 C46 -108.8(5)
N11 C44 C45 C50 67.8(6)
N12 C66 C67 C68 23.3(7)
N12 C66 C67 C72 -157.9(5)
C1 O1 C16 N1 177.9(4)
C1 O1 C16 N3 -2.0(6)
C1 C2 C3 O2 -180.0(4)
C1 C2 C3 C4 1.2(7)
C2 C1 C6 C5 0.5(6)
C2 C3 C4 C5 -1.2(7)
C3 O2 C20 N4 -12.5(6)
C3 O2 C20 N6 166.4(4)
C3 C4 C5 O3 179.9(4)
C3 C4 C5 C6 0.8(6)
C4 C5 C6 C1 -0.4(6)
C5 O3 C13 N7 -4.8(6)
C5 O3 C13 N8 174.1(4)
C6 C1 C2 C3 -0.9(6)
C7 C8 C9 C10 0.3(7)
C8 O4 C19 N4 0.9(6)
C8 O4 C19 N5 -178.9(4)
C8 C7 C12 O6 -179.3(4)
C8 C7 C12 C11 1.4(7)
C8 C9 C10 O5 -178.4(4)
C8 C9 C10 C11 -0.6(7)
C9 C10 C11 C12 1.2(7)
C10 O5 C15 N7 -2.5(6)
C10 O5 C15 N9 178.0(4)
C10 C11 C12 O6 179.0(4)
C10 C11 C12 C7 -1.6(7)
C12 O6 C18 N2 177.3(4)
C12 O6 C18 N3 -4.3(6)
C12 C7 C8 O4 -178.2(4)
C12 C7 C8 C9 -0.7(7)
C13 O3 C5 C4 100.1(5)
C13 O3 C5 C6 -80.8(5)
C13 N7 C15 O5 177.0(4)
C13 N7 C15 N9 -3.6(7)
C13 N8 C14 N9 -3.2(7)
C13 N8 C14 N12 176.9(4)
C14 N8 C13 O3 -176.9(4)
C14 N8 C13 N7 1.9(7)
C14 N9 C15 O5 -178.2(4)
C14 N9 C15 N7 2.4(8)
C14 N12 C65 C62 71.5(6)
C14 N12 C66 C67 77.9(6)
C15 O5 C10 C9 -83.6(5)
C15 O5 C10 C11 98.5(5)
C15 N7 C13 O3 179.8(4)
C15 N7 C13 N8 1.2(7)
C15 N9 C14 N8 1.3(7)
C15 N9 C14 N12 -178.8(4)
C16 O1 C1 C2 -85.2(5)
C16 O1 C1 C6 96.5(5)
C16 N1 C17 N2 -0.3(7)
C16 N1 C17 N10 -178.7(4)
C16 N3 C18 O6 179.1(4)
C16 N3 C18 N2 -2.8(7)
C17 N1 C16 O1 -174.9(4)
C17 N1 C16 N3 4.9(7)
C17 N2 C18 O6 -175.3(4)
C17 N2 C18 N3 6.5(7)
C17 N10 C22 C23 85.9(5)
C17 N10 C87 C84 90.1(5)
C18 O6 C12 C7 98.7(5)
C18 O6 C12 C11 -81.9(5)
C18 N2 C17 N1 -4.7(7)
C18 N2 C17 N10 173.8(4)
C18 N3 C16 O1 176.1(4)
C18 N3 C16 N1 -3.7(7)
C19 O4 C8 C7 -88.7(5)
C19 O4 C8 C9 93.7(5)
C19 N4 C20 O2 -177.9(4)
C19 N4 C20 N6 3.4(7)
C19 N5 C21 N6 1.6(7)
C19 N5 C21 N11 -177.9(4)
C20 O2 C3 C2 100.3(5)
C20 O2 C3 C4 -80.8(5)
C20 N4 C19 O4 -178.7(4)
C20 N4 C19 N5 1.2(7)
C20 N6 C21 N5 1.9(7)
C20 N6 C21 N11 -178.6(4)
C21 N5 C19 O4 176.5(4)
C21 N5 C19 N4 -3.4(7)
C21 N6 C20 O2 176.5(4)
C21 N6 C20 N4 -4.7(7)
C21 N11 C43 C40 -88.6(5)
C21 N11 C44 C45 -102.5(5)
C22 N10 C17 N1 -164.8(4)
C22 N10 C17 N2 16.6(7)
C22 N10 C87 C84 -92.3(5)
C22 C23 C24 C25 -171.8(5)
C22 C23 C28 C27 171.9(5)
C23 C24 C25 C26 0.2(8)
C24 C23 C28 C27 -3.1(8)
C24 C25 C26 O7 177.0(5)
C24 C25 C26 C27 -3.6(8)
C25 C26 C27 C28 3.6(8)
C26 O7 C29 C30 167.9(5)
C26 C27 C28 C23 -0.2(8)
C28 C23 C24 C25 3.1(7)
C29 O7 C26 C25 -168.4(5)
C29 O7 C26 C27 12.1(8)
C29 C30 C31 C32 -70.3(8)
C30 C31 C32 C33 171.6(6)
C31 C32 C33 C34 171.0(6)
C32 C33 C34 C35 161.1(5)
C33 C34 C35 C36 -75.3(6)
C34 C35 C36 O8 178.7(4)
C36 O8 C37 C38 165.5(4)
C36 O8 C37 C42 -14.2(7)
C37 O8 C36 C35 -169.9(4)
C37 C38 C39 C40 0.6(7)
C38 C37 C42 C41 -1.7(8)
C38 C39 C40 C41 -2.9(7)
C38 C39 C40 C43 170.6(4)
C39 C40 C41 C42 2.9(8)
C39 C40 C43 N11 -97.1(5)
C40 C41 C42 C37 -0.7(8)
C41 C40 C43 N11 76.2(6)
C42 C37 C38 C39 1.7(8)
C43 N11 C21 N5 -13.0(6)
C43 N11 C21 N6 167.5(4)
C43 N11 C44 C45 80.9(5)
C43 C40 C41 C42 -170.6(5)
C44 N11 C21 N5 170.5(4)
C44 N11 C21 N6 -9.0(7)
C44 N11 C43 C40 88.1(5)
C44 C45 C46 C47 173.5(5)
C44 C45 C50 C49 -173.6(5)
C45 C46 C47 C48 0.1(9)
C46 C45 C50 C49 3.1(8)
C46 C47 C48 O9 -176.3(6)
C46 C47 C48 C49 3.1(9)
C47 C48 C49 C50 -3.1(9)
C48 O9 C51 C52 -156.2(9)
C48 O9 C51A C52A 110.6(19)
C48 C49 C50 C45 0.0(9)
C50 C45 C46 C47 -3.2(8)
C51 O9 C48 C47 175.0(7)
C51 O9 C48 C49 -4.3(10)
C51 C52 C53 C54 71.5(16)
C51A O9 C48 C47 139.3(14)
C51A O9 C48 C49 -40.1(15)
C51A C52A C53 C54 179.0(19)
C52 C53 C54 C55 162.5(12)
C52A C53 C54 C55 -172.5(12)
C53 C54 C55 C56 61.9(14)
C54 C55 C56 C57 64.3(15)
C55 C56 C57 C58 -178.2(9)
C56 C57 C58 O10 -173.4(7)
C58 O10 C59 C60 178.6(6)
C58 O10 C59 C64 0.4(9)
C59 O10 C58 C57 -174.2(6)
C59 C60 C61 C62 -0.3(11)
C60 C59 C64 C63 1.4(10)
C60 C61 C62 C63 0.4(10)
C60 C61 C62 C65 176.8(6)
C61 C62 C63 C64 0.3(9)
C61 C62 C65 N12 -130.5(6)
C62 C63 C64 C59 -1.3(10)
C63 C62 C65 N12 45.7(7)
C64 C59 C60 C61 -0.6(11)
C65 N12 C14 N8 6.6(7)
C65 N12 C14 N9 -173.3(5)
C65 N12 C66 C67 -93.4(6)
C65 C62 C63 C64 -176.0(5)
C66 N12 C14 N8 -164.9(5)
C66 N12 C14 N9 15.2(7)
C66 N12 C65 C62 -116.9(5)
C66 C67 C68 C69 -179.5(5)
C66 C67 C72 C71 179.4(5)
C67 C68 C69 C70 0.4(9)
C68 C67 C72 C71 -1.8(8)
C68 C69 C70 O11 176.9(5)
C68 C69 C70 C71 -2.4(9)
C69 C70 C71 C72 2.3(9)
C70 O11 C73 C74 164.6(8)
C70 O11 C73 C74A 157.6(13)
C70 C71 C72 C67 -0.2(9)
C72 C67 C68 C69 1.7(8)
C73 O11 C70 C69 -175.5(6)
C73 O11 C70 C71 3.7(9)
C73 C74 C75 C76 169.0(15)
C73 C74A C75A C76A -67(2)
C74 C75 C76 C77 59(2)
C74A C75A C76A C77A -51(2)
C75 C76 C77 C78 70.5(18)
C75A C76A C77A C78 -98(2)
C76 C77 C78 C79 171.1(11)
C76A C77A C78 C79 161.8(15)
C77 C78 C79 C80 84.7(11)
C77A C78 C79 C80 -11(2)
C78 C79 C80 O12 -176.9(7)
C80 O12 C81 C82 1.5(8)
C80 O12 C81 C86 -179.0(5)
C81 O12 C80 C79 -170.1(5)
C81 C82 C83 C84 -0.1(8)
C82 C81 C86 C85 4.3(8)
C82 C83 C84 C85 3.1(8)
C82 C83 C84 C87 -172.6(5)
C83 C84 C85 C86 -2.5(8)
C83 C84 C87 N10 -42.3(6)
C84 C85 C86 C81 -1.1(9)
C85 C84 C87 N10 142.2(5)
C86 C81 C82 C83 -3.6(8)
C87 N10 C17 N1 12.8(7)
C87 N10 C17 N2 -165.8(4)
C87 N10 C22 C23 -91.8(5)
C87 C84 C85 C86 173.2(5)
